data_7240319
loop_
_publ_author_name
'Scowen, Ian J.'
'Alomar, Taghrid Saad'
'Munshi, Tasnim'
'Seaton, Colin Cormack'

_publ_section_title
;
 Invitation to Submit: The Cambridge Structural Database Structural
 Similarity in Chiral-Achiral Multi-Component Crystals
;
_journal_name_full CrystEngComm
_journal_paper_doi 10.1039/D0CE00301H
_journal_year 2020
_chemical_absolute_configuration syn
_chemical_formula_sum 'C16 H18 N4 O7'
_chemical_formula_weight 378.34
_chemical_name_common
;
L-malic acid nicotinamide
;
_chemical_name_systematic
; 
 (R)-2-hydroxysuccinic acid nicotinamide 
;
_space_group_IT_number 1
_space_group_name_Hall 'P 1'
_space_group_name_H-M_alt 'P 1'
_symmetry_cell_setting triclinic
_symmetry_space_group_name_H-M 'P 1'
_atom_sites_solution_hydrogens geom
_atom_sites_solution_primary direct
_atom_sites_solution_secondary difmap
_audit_creation_method SHELXL-97
_audit_update_record
;
2020-02-28 deposited with the CCDC.	2020-04-15 downloaded from the CCDC.
;
_cell_angle_alpha 96.829(3)
_cell_angle_beta 95.279(3)
_cell_angle_gamma 105.603(3)
_cell_formula_units_Z 1
_cell_length_a 4.7631(2)
_cell_length_b 8.8253(4)
_cell_length_c 10.6620(5)
_cell_measurement_reflns_used 2766
_cell_measurement_temperature 173(2)
_cell_measurement_theta_max 31.33
_cell_measurement_theta_min 2.42
_cell_volume 424.99(3)
_computing_cell_refinement 'Bruker SAINT'
_computing_data_collection 'Bruker APEX2'
_computing_data_reduction 'Bruker SAINT'
_computing_molecular_graphics 'Bruker SHELXTL'
_computing_publication_material 'Bruker SHELXTL'
_computing_structure_refinement 'SHELXL-97 (Sheldrick, 2008)'
_computing_structure_solution 'SHELXS-97 (Sheldrick, 2008)'
_diffrn_ambient_temperature 173(2)
_diffrn_measured_fraction_theta_full 0.930
_diffrn_measured_fraction_theta_max 0.930
_diffrn_measurement_device_type 'Bruker APEX-II CCD'
_diffrn_measurement_method '\f and \w scans'
_diffrn_radiation_monochromator graphite
_diffrn_radiation_source 'fine-focus sealed tube'
_diffrn_radiation_type MoK\a
_diffrn_radiation_wavelength 0.71073
_diffrn_reflns_av_R_equivalents 0.0135
_diffrn_reflns_av_sigmaI/netI 0.0333
_diffrn_reflns_limit_h_max 6
_diffrn_reflns_limit_h_min -6
_diffrn_reflns_limit_k_max 13
_diffrn_reflns_limit_k_min -12
_diffrn_reflns_limit_l_max 15
_diffrn_reflns_limit_l_min -15
_diffrn_reflns_number 7290
_diffrn_reflns_theta_full 32.00
_diffrn_reflns_theta_max 32.00
_diffrn_reflns_theta_min 2.87
_exptl_absorpt_coefficient_mu 0.118
_exptl_absorpt_correction_T_max 0.7630
_exptl_absorpt_correction_T_min 0.7120
_exptl_absorpt_correction_type multi-scan
_exptl_absorpt_process_details 'SADABS - Bruker AXS, Madison WI'
_exptl_crystal_colour colourless
_exptl_crystal_density_diffrn 1.478
_exptl_crystal_density_meas ?
_exptl_crystal_density_method 'not measured'
_exptl_crystal_description block
_exptl_crystal_F_000 198
_exptl_crystal_size_max 0.32
_exptl_crystal_size_mid 0.21
_exptl_crystal_size_min 0.15
_refine_diff_density_max 0.295
_refine_diff_density_min -0.191
_refine_diff_density_rms 0.044
_refine_ls_abs_structure_details 'Flack H D (1983), Acta Cryst. A39, 876-881'
_refine_ls_abs_structure_Flack 0.8(8)
_refine_ls_extinction_method none
_refine_ls_goodness_of_fit_ref 1.021
_refine_ls_hydrogen_treatment mixed
_refine_ls_matrix_type full
_refine_ls_number_parameters 312
_refine_ls_number_reflns 4822
_refine_ls_number_restraints 3
_refine_ls_restrained_S_all 1.020
_refine_ls_R_factor_all 0.0516
_refine_ls_R_factor_gt 0.0370
_refine_ls_shift/su_max 0.004
_refine_ls_shift/su_mean 0.001
_refine_ls_structure_factor_coef Fsqd
_refine_ls_weighting_details 'calc w=1/[\s^2^(Fo^2^)+(0.0488P)^2^+0.0293P] where P=(Fo^2^+2Fc^2^)/3'
_refine_ls_weighting_scheme calc
_refine_ls_wR_factor_gt 0.0845
_refine_ls_wR_factor_ref 0.0919
_reflns_number_gt 3952
_reflns_number_total 4822
_reflns_threshold_expression >2sigma(I)
_cod_data_source_file d0ce00301h2.cif
_cod_data_source_block tai_23_3b_2_0m
_cod_depositor_comments
;
The following automatic conversions were performed:

data item '_symmetry_cell_setting' value 'Triclinic' was changed to
'triclinic' in accordance with the
/home/data/users/saulius/crontab/automatic-downloads/rss-feeds/RSC/lib/dictionaries/cif_core.dic
dictionary named 'cif_core.dic' version 2.4.2 last updated on
2011-04-26.

data item '_exptl_crystal_density_meas' value 'not measured' was
changed to '?' -- the value is perceived as not measured.

Automatic conversion script
Id: cif_fix_values 7556 2019-12-06 15:28:31Z antanas 
;
_cod_original_sg_symbol_H-M P1
_cod_database_code 7240319

loop_
_symmetry_equiv_pos_as_xyz
'x, y, z'

loop_
_atom_site_label
_atom_site_type_symbol
_atom_site_fract_x
_atom_site_fract_y
_atom_site_fract_z
_atom_site_U_iso_or_equiv
_atom_site_adp_type
_atom_site_occupancy
_atom_site_symmetry_multiplicity
_atom_site_calc_flag
_atom_site_refinement_flags
_atom_site_disorder_assembly
_atom_site_disorder_group
C1A C 0.1666(4) 0.4681(2) 0.72139(16) 0.0216(4) Uani 1 1 d . . .
C2A C -0.0768(4) 0.3865(2) 0.79272(18) 0.0230(4) Uani 1 1 d . . .
C3A C 0.0485(4) 0.3156(2) 0.90122(18) 0.0233(4) Uani 1 1 d . . .
C4A C -0.2008(4) 0.2188(2) 0.96529(17) 0.0197(3) Uani 1 1 d . . .
O3A O 0.2443(3) 0.43750(19) 0.99183(15) 0.0419(4) Uani 1 1 d . . .
O11A O 0.2789(3) 0.62058(15) 0.75973(13) 0.0276(3) Uani 1 1 d . . .
O12A O 0.2547(3) 0.39399(15) 0.63790(13) 0.0348(3) Uani 1 1 d . . .
O41A O -0.3719(3) 0.09341(15) 0.89882(12) 0.0280(3) Uani 1 1 d . . .
O42A O -0.2151(3) 0.26782(15) 1.07717(12) 0.0288(3) Uani 1 1 d . . .
H21A H -0.181(5) 0.465(3) 0.830(2) 0.027(6) Uiso 1 1 d . . .
H22A H -0.215(5) 0.300(3) 0.732(2) 0.041(7) Uiso 1 1 d . . .
H31A H 0.161(5) 0.245(2) 0.8654(19) 0.021(5) Uiso 1 1 d . . .
H3AO H 0.158(6) 0.431(3) 1.059(3) 0.059(8) Uiso 1 1 d . . .
C1B C 0.9067(4) 0.8875(2) 0.67159(19) 0.0260(4) Uani 1 1 d . . .
C2B C 1.1382(5) 0.9435(2) 0.6049(2) 0.0282(4) Uani 1 1 d . . .
C3B C 1.1739(4) 0.8483(2) 0.49756(18) 0.0234(4) Uani 1 1 d . . .
C4B C 0.9729(4) 0.7000(2) 0.46021(16) 0.0191(3) Uani 1 1 d . . .
C5B C 0.7496(4) 0.6506(2) 0.53478(17) 0.0209(4) Uani 1 1 d . . .
C6B C 0.9986(4) 0.5944(2) 0.34285(17) 0.0205(3) Uani 1 1 d . . .
O1B O 1.2391(3) 0.60440(17) 0.30486(13) 0.0301(3) Uani 1 1 d . . .
N1B N 0.7179(3) 0.74203(18) 0.63827(14) 0.0224(3) Uani 1 1 d . . .
N2B N 0.7487(4) 0.4922(2) 0.28407(16) 0.0262(4) Uani 1 1 d . . .
H1B H 0.874(5) 0.945(3) 0.744(2) 0.028(6) Uiso 1 1 d . . .
H2B H 1.276(5) 1.045(3) 0.630(2) 0.030(6) Uiso 1 1 d . . .
H3B H 1.342(5) 0.885(3) 0.448(2) 0.023(5) Uiso 1 1 d . . .
H5B H 0.614(5) 0.540(3) 0.516(2) 0.035(6) Uiso 1 1 d . . .
H21B H 0.573(5) 0.497(3) 0.301(2) 0.022(5) Uiso 1 1 d . . .
H22B H 0.763(5) 0.432(3) 0.216(2) 0.029(6) Uiso 1 1 d . . .
C1C C -0.9611(4) -0.1846(2) 0.99043(18) 0.0233(4) Uani 1 1 d . . .
C2C C -1.1894(4) -0.2457(2) 1.05709(18) 0.0252(4) Uani 1 1 d . . .
C3C C -1.2274(4) -0.1534(2) 1.16557(17) 0.0216(4) Uani 1 1 d . . .
C4C C -1.0306(3) -0.0041(2) 1.20742(16) 0.0176(3) Uani 1 1 d . . .
C5C C -0.8061(4) 0.0509(2) 1.13587(16) 0.0178(3) Uani 1 1 d . . .
C6C C -1.0697(4) 0.0983(2) 1.32357(16) 0.0195(3) Uani 1 1 d . . .
O1C O -1.3194(3) 0.08488(17) 1.35349(13) 0.0268(3) Uani 1 1 d . . .
N1C N -0.7768(3) -0.03842(17) 1.02970(14) 0.0198(3) Uani 1 1 d . . .
N2C N -0.8278(4) 0.20127(19) 1.38788(16) 0.0240(3) Uani 1 1 d . . .
H1C H -0.917(4) -0.244(3) 0.915(2) 0.023(5) Uiso 1 1 d . . .
H2C H -1.317(5) -0.349(3) 1.026(2) 0.037(7) Uiso 1 1 d . . .
H3C H 0.615(5) 0.803(3) 0.213(2) 0.026(6) Uiso 1 1 d . . .
H5C H -0.670(4) 0.148(2) 1.1575(18) 0.011(4) Uiso 1 1 d . . .
H21C H -0.668(5) 0.189(3) 1.373(2) 0.025(6) Uiso 1 1 d . . .
H22C H -0.841(6) 0.257(4) 1.461(3) 0.048(8) Uiso 1 1 d . . .
H11O H 0.4395 0.6676 0.7178 0.041(10) Uiso 0.70 1 d P A 1
H1BN H 0.5695 0.7129 0.6780 0.03(2) Uiso 0.30 1 d P B 2
H1CN H -0.6500 -0.0046 0.9895 0.018(7) Uiso 0.70 1 d P C 1
H41O H -0.5186 0.0292 0.9576 0.008(14) Uiso 0.30 1 d P D 2

loop_
_atom_site_aniso_label
_atom_site_aniso_U_11
_atom_site_aniso_U_22
_atom_site_aniso_U_33
_atom_site_aniso_U_23
_atom_site_aniso_U_13
_atom_site_aniso_U_12
C1A 0.0233(9) 0.0225(8) 0.0185(8) 0.0041(6) 0.0041(6) 0.0047(7)
C2A 0.0189(8) 0.0232(8) 0.0250(8) 0.0047(6) 0.0062(6) 0.0014(7)
C3A 0.0174(8) 0.0238(8) 0.0274(9) 0.0062(7) 0.0049(7) 0.0019(7)
C4A 0.0163(8) 0.0204(8) 0.0241(8) 0.0066(6) 0.0080(6) 0.0048(6)
O3A 0.0298(7) 0.0486(9) 0.0304(8) 0.0087(6) -0.0021(6) -0.0165(6)
O11A 0.0348(8) 0.0204(6) 0.0275(6) 0.0037(5) 0.0169(6) 0.0035(5)
O12A 0.0418(8) 0.0274(7) 0.0298(7) -0.0028(5) 0.0182(6) -0.0007(6)
O41A 0.0268(7) 0.0253(7) 0.0247(6) -0.0016(5) 0.0127(5) -0.0054(5)
O42A 0.0337(7) 0.0248(6) 0.0242(6) -0.0017(5) 0.0112(5) 0.0017(5)
C1B 0.0311(11) 0.0234(9) 0.0217(9) 0.0001(7) 0.0039(8) 0.0060(8)
C2B 0.0268(10) 0.0228(9) 0.0301(10) 0.0038(8) 0.0022(8) -0.0006(8)
C3B 0.0208(9) 0.0230(9) 0.0250(9) 0.0045(7) 0.0052(7) 0.0026(7)
C4B 0.0170(8) 0.0211(9) 0.0205(8) 0.0048(7) 0.0041(7) 0.0063(7)
C5B 0.0193(9) 0.0202(9) 0.0219(8) 0.0025(7) 0.0052(7) 0.0028(7)
C6B 0.0203(9) 0.0204(8) 0.0234(8) 0.0050(7) 0.0085(7) 0.0077(7)
O1B 0.0206(7) 0.0359(8) 0.0361(8) 0.0047(6) 0.0131(6) 0.0093(6)
N1B 0.0223(8) 0.0248(8) 0.0197(7) 0.0037(6) 0.0070(6) 0.0043(6)
N2B 0.0216(8) 0.0256(8) 0.0292(9) -0.0056(7) 0.0102(7) 0.0047(7)
C1C 0.0242(9) 0.0230(9) 0.0204(8) -0.0007(7) 0.0041(7) 0.0041(7)
C2C 0.0251(10) 0.0196(9) 0.0259(9) -0.0010(7) 0.0059(7) -0.0011(8)
C3C 0.0170(8) 0.0229(9) 0.0243(9) 0.0076(7) 0.0066(7) 0.0019(7)
C4C 0.0143(8) 0.0196(8) 0.0198(8) 0.0038(6) 0.0035(6) 0.0055(7)
C5C 0.0153(8) 0.0184(8) 0.0197(8) 0.0027(7) 0.0045(6) 0.0040(7)
C6C 0.0194(9) 0.0204(8) 0.0215(8) 0.0069(7) 0.0081(6) 0.0072(7)
O1C 0.0193(6) 0.0342(7) 0.0296(7) 0.0041(6) 0.0114(5) 0.0094(6)
N1C 0.0181(7) 0.0226(7) 0.0192(7) 0.0042(6) 0.0070(6) 0.0044(6)
N2C 0.0199(8) 0.0260(8) 0.0247(8) -0.0042(6) 0.0073(6) 0.0061(7)

loop_
_atom_type_symbol
_atom_type_description
_atom_type_scat_dispersion_real
_atom_type_scat_dispersion_imag
_atom_type_scat_source
C C 0.0033 0.0016 'International Tables Vol C Tables 4.2.6.8 and 6.1.1.4'
H H 0.0000 0.0000 'International Tables Vol C Tables 4.2.6.8 and 6.1.1.4'
N N 0.0061 0.0033 'International Tables Vol C Tables 4.2.6.8 and 6.1.1.4'
O O 0.0106 0.0060 'International Tables Vol C Tables 4.2.6.8 and 6.1.1.4'

loop_
_geom_angle_atom_site_label_1
_geom_angle_atom_site_label_2
_geom_angle_atom_site_label_3
_geom_angle
_geom_angle_site_symmetry_1
_geom_angle_site_symmetry_3
_geom_angle_publ_flag
O12A C1A O11A 123.50(17) . . ?
O12A C1A C2A 121.43(16) . . ?
O11A C1A C2A 115.02(15) . . ?
C1A C2A C3A 110.18(14) . . ?
C1A C2A H21A 110.7(13) . . ?
C3A C2A H21A 108.9(12) . . ?
C1A C2A H22A 107.2(14) . . ?
C3A C2A H22A 109.2(14) . . ?
H21A C2A H22A 110.7(18) . . ?
O3A C3A C2A 110.44(14) . . ?
O3A C3A C4A 110.23(15) . . ?
C2A C3A C4A 110.28(13) . . ?
O3A C3A H31A 107.9(12) . . ?
C2A C3A H31A 108.5(11) . . ?
C4A C3A H31A 109.4(12) . . ?
O42A C4A O41A 125.75(16) . . ?
O42A C4A C3A 117.37(15) . . ?
O41A C4A C3A 116.88(15) . . ?
C3A O3A H3AO 103.0(19) . . ?
C1A O11A H11O 113.52(14) . . ?
C4A O41A H41O 109.54(13) . . ?
N1B C1B C2B 122.17(19) . . ?
N1B C1B H1B 114.5(14) . . ?
C2B C1B H1B 123.2(14) . . ?
C1B C2B C3B 119.28(19) . . ?
C1B C2B H2B 122.2(14) . . ?
C3B C2B H2B 118.6(14) . . ?
C4B C3B C2B 118.71(18) . . ?
C4B C3B H3B 120.1(13) . . ?
C2B C3B H3B 121.2(13) . . ?
C3B C4B C5B 118.42(16) . . ?
C3B C4B C6B 120.57(16) . . ?
C5B C4B C6B 121.01(16) . . ?
N1B C5B C4B 122.56(17) . . ?
N1B C5B H5B 116.6(14) . . ?
C4B C5B H5B 120.7(14) . . ?
O1B C6B N2B 123.11(18) . . ?
O1B C6B C4B 120.91(16) . . ?
N2B C6B C4B 115.98(16) . . ?
C5B N1B C1B 118.80(16) . . ?
C5B N1B H1BN 120.69(17) . . ?
C1B N1B H1BN 120.17(17) . . ?
C6B N2B H21B 123.2(14) . . ?
C6B N2B H22B 115.9(16) . . ?
H21B N2B H22B 120(2) . . ?
N1C C1C C2C 120.73(17) . . ?
N1C C1C H1C 115.7(13) . . ?
C2C C1C H1C 123.5(13) . . ?
C1C C2C C3C 118.92(17) . . ?
C1C C2C H2C 118.2(15) . . ?
C3C C2C H2C 122.8(15) . . ?
C4C C3C C2C 119.88(17) . . ?
C3C C4C C5C 118.38(16) . . ?
C3C C4C C6C 120.71(15) . . ?
C5C C4C C6C 120.84(15) . . ?
N1C C5C C4C 120.90(16) . . ?
N1C C5C H5C 116.2(12) . . ?
C4C C5C H5C 122.9(12) . . ?
O1C C6C N2C 123.78(18) . . ?
O1C C6C C4C 119.57(17) . . ?
N2C C6C C4C 116.64(16) . . ?
C5C N1C C1C 121.14(16) . . ?
C5C N1C H1CN 119.51(17) . . ?
C1C N1C H1CN 119.35(17) . . ?
C6C N2C H21C 117.8(15) . . ?
C6C N2C H22C 118.8(19) . . ?
H21C N2C H22C 120(2) . . ?

loop_
_geom_bond_atom_site_label_1
_geom_bond_atom_site_label_2
_geom_bond_distance
_geom_bond_site_symmetry_2
_geom_bond_publ_flag
C1A O12A 1.214(2) . ?
C1A O11A 1.306(2) . ?
C1A C2A 1.511(3) . ?
C2A C3A 1.527(2) . ?
C2A H21A 1.02(2) . ?
C2A H22A 0.98(3) . ?
C3A O3A 1.417(2) . ?
C3A C4A 1.532(2) . ?
C3A H31A 0.99(2) . ?
C4A O42A 1.234(2) . ?
C4A O41A 1.270(2) . ?
O3A H3AO 0.86(3) . ?
O11A H11O 0.9453(13) . ?
O41A H41O 1.0742(12) . ?
C1B N1B 1.340(2) . ?
C1B C2B 1.379(3) . ?
C1B H1B 0.92(2) . ?
C2B C3B 1.388(3) . ?
C2B H2B 0.95(2) . ?
C3B C4B 1.386(2) . ?
C3B H3B 1.00(2) . ?
C4B C5B 1.394(2) . ?
C4B C6B 1.503(2) . ?
C5B N1B 1.333(2) . ?
C5B H5B 1.00(3) . ?
C6B O1B 1.235(2) . ?
C6B N2B 1.332(3) . ?
N1B H1BN 0.8534(15) . ?
N2B H21B 0.89(2) . ?
N2B H22B 0.86(3) . ?
C1C N1C 1.344(2) . ?
C1C C2C 1.377(3) . ?
C1C H1C 0.98(2) . ?
C2C C3C 1.389(3) . ?
C2C H2C 0.95(3) . ?
C3C C4C 1.390(2) . ?
C4C C5C 1.385(2) . ?
C4C C6C 1.500(2) . ?
C5C N1C 1.341(2) . ?
C5C H5C 0.92(2) . ?
C6C O1C 1.239(2) . ?
C6C N2C 1.329(2) . ?
N1C H1CN 0.7866(14) . ?
N2C H21C 0.83(2) . ?
N2C H22C 0.88(3) . ?
